data_4329720
loop_
_publ_author_name
'Tibor-Gabor Kocsor'
'Dimitri Matioszek'
'Gabriela Neme\,s'
'Annie Castel'
'Jean Escudi\'e'
'Petronela M. Petrar'
'Nathalie Saffon'
'Ionel Haiduc'

_publ_section_title
;
 Chalcogeno[bis(phosphaalkenyl)] Germanium and Tin Compounds
;
_journal_name_full 'Inorganic Chemistry'
_journal_page_first 7782
_journal_page_last 7787
_journal_paper_doi 10.1021/ic300810q
_journal_volume 51
_journal_year 2012
_chemical_formula_sum 'C49 H78 Cl2 N2 P2 Sn'
_chemical_formula_weight 946.66
_chemical_name_systematic
; 
 ? 
;
_space_group_IT_number 2
_symmetry_cell_setting triclinic
_symmetry_space_group_name_Hall '-P 1'
_symmetry_space_group_name_H-M 'P -1'
_atom_sites_solution_hydrogens geom
_atom_sites_solution_primary direct
_atom_sites_solution_secondary difmap
_audit_creation_method SHELXL-97
_cell_angle_alpha 66.4910(10)
_cell_angle_beta 69.4920(10)
_cell_angle_gamma 73.1300(10)
_cell_formula_units_Z 2
_cell_length_a 12.8737(2)
_cell_length_b 15.0045(3)
_cell_length_c 16.0067(3)
_cell_measurement_reflns_used 8380
_cell_measurement_temperature 193(2)
_cell_measurement_theta_max 27.78
_cell_measurement_theta_min 4.08
_cell_volume 2614.52(9)
_computing_cell_refinement 'Bruker SMART'
_computing_data_collection 'Bruker SMART'
_computing_data_reduction 'Bruker SAINT'
_computing_molecular_graphics 'Bruker SHELXTL'
_computing_publication_material 'Bruker SHELXTL'
_computing_structure_refinement 'SHELXL-97 (Sheldrick, 2008)'
_computing_structure_solution 'SHELXS-97 (Sheldrick, 2008)'
_diffrn_ambient_temperature 193(2)
_diffrn_measured_fraction_theta_full 0.989
_diffrn_measured_fraction_theta_max 0.989
_diffrn_measurement_device_type 'CCD area detector'
_diffrn_measurement_method 'phi and omega scans'
_diffrn_radiation_monochromator graphite
_diffrn_radiation_source 'fine-focus sealed tube'
_diffrn_radiation_type MoK\a
_diffrn_radiation_wavelength 0.71073
_diffrn_reflns_av_R_equivalents 0.0441
_diffrn_reflns_av_sigmaI/netI 0.0495
_diffrn_reflns_limit_h_max 17
_diffrn_reflns_limit_h_min -17
_diffrn_reflns_limit_k_max 19
_diffrn_reflns_limit_k_min -19
_diffrn_reflns_limit_l_max 21
_diffrn_reflns_limit_l_min -21
_diffrn_reflns_number 35801
_diffrn_reflns_theta_full 28.28
_diffrn_reflns_theta_max 28.28
_diffrn_reflns_theta_min 5.10
_exptl_absorpt_coefficient_mu 0.684
_exptl_absorpt_correction_T_max 0.9348
_exptl_absorpt_correction_T_min 0.8754
_exptl_absorpt_correction_type multi-scan
_exptl_absorpt_process_details 'SADABS (Bruker-AXs)'
_exptl_crystal_colour orange
_exptl_crystal_density_diffrn 1.202
_exptl_crystal_description block
_exptl_crystal_F_000 1000
_exptl_crystal_size_max 0.20
_exptl_crystal_size_mid 0.20
_exptl_crystal_size_min 0.10
_refine_diff_density_max 0.651
_refine_diff_density_min -0.322
_refine_diff_density_rms 0.069
_refine_ls_extinction_method none
_refine_ls_goodness_of_fit_ref 1.007
_refine_ls_hydrogen_treatment constr
_refine_ls_matrix_type full
_refine_ls_number_parameters 529
_refine_ls_number_reflns 12828
_refine_ls_number_restraints 0
_refine_ls_restrained_S_all 1.007
_refine_ls_R_factor_all 0.0534
_refine_ls_R_factor_gt 0.0360
_refine_ls_shift/su_max 0.002
_refine_ls_shift/su_mean 0.000
_refine_ls_structure_factor_coef Fsqd
_refine_ls_weighting_details 'calc w=1/[\s^2^(Fo^2^)+(0.0472P)^2^+0.0000P] where P=(Fo^2^+2Fc^2^)/3'
_refine_ls_weighting_scheme calc
_refine_ls_wR_factor_gt 0.0813
_refine_ls_wR_factor_ref 0.0899
_reflns_number_gt 10135
_reflns_number_total 12828
_reflns_threshold_expression >2sigma(I)
_cod_data_source_file ic300810q_si_001_1.cif
_cod_data_source_block 1
_cod_original_cell_volume 2614.52(8)
_cod_database_code 4329720

loop_
_symmetry_equiv_pos_as_xyz
'x, y, z'
'-x, -y, -z'

loop_
_atom_site_label
_atom_site_type_symbol
_atom_site_fract_x
_atom_site_fract_y
_atom_site_fract_z
_atom_site_U_iso_or_equiv
_atom_site_adp_type
_atom_site_occupancy
_atom_site_symmetry_multiplicity
_atom_site_calc_flag
_atom_site_refinement_flags
Sn1 Sn 0.325632(13) 0.027082(11) 0.191912(10) 0.02718(5) Uani 1 1 d .
P1 P 0.34275(5) 0.08934(4) 0.37374(4) 0.02794(12) Uani 1 1 d .
P2 P 0.23939(6) 0.27365(4) 0.07983(4) 0.03066(13) Uani 1 1 d .
Cl1 Cl 0.11744(5) 0.12748(5) 0.33480(4) 0.04084(15) Uani 1 1 d .
Cl2 Cl 0.37996(6) 0.14209(5) -0.03773(4) 0.04163(15) Uani 1 1 d .
N1 N 0.60096(17) 0.03223(15) 0.15030(13) 0.0330(4) Uani 1 1 d .
N2 N 0.55179(18) -0.10509(15) 0.25194(13) 0.0358(5) Uani 1 1 d .
C3 C 0.5109(2) -0.01341(17) 0.19898(15) 0.0311(5) Uani 1 1 d .
C1 C 0.26528(18) 0.09211(17) 0.30749(14) 0.0280(5) Uani 1 1 d .
C2 C 0.32314(19) 0.16800(17) 0.06942(14) 0.0282(5) Uani 1 1 d .
C4 C 0.6992(2) -0.0301(2) 0.1722(2) 0.0424(6) Uani 1 1 d .
C5 C 0.6678(2) -0.1160(2) 0.23568(18) 0.0417(6) Uani 1 1 d .
C6 C 0.8147(3) -0.0049(3) 0.1301(3) 0.0614(9) Uani 1 1 d .
H6A H 0.8637 -0.0504 0.1703 0.092 Uiso 1 1 calc R
H6B H 0.8111 0.0629 0.1257 0.092 Uiso 1 1 calc R
H6C H 0.8452 -0.0107 0.0668 0.092 Uiso 1 1 calc R
C7 C 0.7428(3) -0.2080(3) 0.2802(3) 0.0652(9) Uani 1 1 d .
H7A H 0.8214 -0.2050 0.2434 0.098 Uiso 1 1 calc R
H7B H 0.7213 -0.2660 0.2809 0.098 Uiso 1 1 calc R
H7C H 0.7344 -0.2130 0.3451 0.098 Uiso 1 1 calc R
C8 C 0.5926(2) 0.13561(18) 0.08618(17) 0.0350(5) Uani 1 1 d .
H8 H 0.5138 0.1570 0.0798 0.042 Uiso 1 1 calc R
C9 C 0.6077(3) 0.2028(2) 0.1298(2) 0.0483(7) Uani 1 1 d .
H9A H 0.6851 0.1865 0.1349 0.073 Uiso 1 1 calc R
H9B H 0.5551 0.1934 0.1929 0.073 Uiso 1 1 calc R
H9C H 0.5924 0.2717 0.0898 0.073 Uiso 1 1 calc R
C10 C 0.6697(3) 0.1450(2) -0.01272(19) 0.0509(7) Uani 1 1 d .
H10A H 0.7480 0.1354 -0.0119 0.076 Uiso 1 1 calc R
H10B H 0.6492 0.2107 -0.0564 0.076 Uiso 1 1 calc R
H10C H 0.6617 0.0947 -0.0336 0.076 Uiso 1 1 calc R
C11 C 0.4796(2) -0.1795(2) 0.31611(16) 0.0430(6) Uani 1 1 d .
H11 H 0.4000 -0.1441 0.3211 0.052 Uiso 1 1 calc R
C12 C 0.4938(3) -0.2588(2) 0.2749(2) 0.0524(7) Uani 1 1 d .
H12A H 0.5728 -0.2915 0.2628 0.079 Uiso 1 1 calc R
H12B H 0.4718 -0.2286 0.2155 0.079 Uiso 1 1 calc R
H12C H 0.4461 -0.3075 0.3198 0.079 Uiso 1 1 calc R
C13 C 0.4937(3) -0.2216(3) 0.41590(19) 0.0694(11) Uani 1 1 d .
H13A H 0.5611 -0.2729 0.4185 0.104 Uiso 1 1 calc R
H13B H 0.4274 -0.2503 0.4601 0.104 Uiso 1 1 calc R
H13C H 0.5015 -0.1688 0.4334 0.104 Uiso 1 1 calc R
C14 C 0.23881(18) 0.13014(16) 0.47213(13) 0.0256(4) Uani 1 1 d .
C15 C 0.20328(19) 0.23225(16) 0.46122(14) 0.0270(4) Uani 1 1 d .
C16 C 0.10428(19) 0.26104(17) 0.52417(14) 0.0292(5) Uani 1 1 d .
H16 H 0.0796 0.3294 0.5160 0.035 Uiso 1 1 calc R
C17 C 0.04048(19) 0.19470(17) 0.59780(15) 0.0288(5) Uani 1 1 d .
C18 C 0.0839(2) 0.09527(17) 0.61296(14) 0.0305(5) Uani 1 1 d .
H18 H 0.0441 0.0485 0.6659 0.037 Uiso 1 1 calc R
C19 C 0.18276(19) 0.06029(16) 0.55465(14) 0.0266(4) Uani 1 1 d .
C20 C 0.2698(2) 0.31448(17) 0.38459(15) 0.0328(5) Uani 1 1 d .
C21 C 0.3968(2) 0.2820(2) 0.37383(19) 0.0444(6) Uani 1 1 d .
H21A H 0.4353 0.3377 0.3307 0.067 Uiso 1 1 calc R
H21B H 0.4249 0.2275 0.3482 0.067 Uiso 1 1 calc R
H21C H 0.4114 0.2601 0.4357 0.067 Uiso 1 1 calc R
C22 C 0.2453(3) 0.3434(2) 0.28864(18) 0.0497(7) Uani 1 1 d .
H22A H 0.2734 0.2868 0.2658 0.074 Uiso 1 1 calc R
H22B H 0.2829 0.3987 0.2428 0.074 Uiso 1 1 calc R
H22C H 0.1638 0.3629 0.2963 0.074 Uiso 1 1 calc R
C23 C 0.2367(3) 0.4080(2) 0.4117(2) 0.0542(8) Uani 1 1 d .
H23A H 0.1575 0.4363 0.4130 0.081 Uiso 1 1 calc R
H23B H 0.2842 0.4562 0.3650 0.081 Uiso 1 1 calc R
H23C H 0.2471 0.3914 0.4743 0.081 Uiso 1 1 calc R
C24 C -0.0752(2) 0.22691(18) 0.65937(16) 0.0343(5) Uani 1 1 d .
C25 C -0.1645(3) 0.2061(3) 0.6294(2) 0.0612(9) Uani 1 1 d .
H25A H -0.1600 0.2451 0.5628 0.092 Uiso 1 1 calc R
H25B H -0.2396 0.2241 0.6686 0.092 Uiso 1 1 calc R
H25C H -0.1507 0.1357 0.6377 0.092 Uiso 1 1 calc R
C26 C -0.0990(3) 0.3365(3) 0.6448(3) 0.0858(13) Uani 1 1 d .
H26A H -0.0476 0.3509 0.6688 0.129 Uiso 1 1 calc R
H26B H -0.1770 0.3553 0.6790 0.129 Uiso 1 1 calc R
H26C H -0.0879 0.3740 0.5772 0.129 Uiso 1 1 calc R
C27 C -0.0876(3) 0.1667(3) 0.76388(18) 0.0650(10) Uani 1 1 d .
H27A H -0.0282 0.1747 0.7841 0.097 Uiso 1 1 calc R
H27B H -0.0810 0.0968 0.7733 0.097 Uiso 1 1 calc R
H27C H -0.1614 0.1899 0.8014 0.097 Uiso 1 1 calc R
C28 C 0.2275(2) -0.05283(17) 0.58511(15) 0.0322(5) Uani 1 1 d .
C29 C 0.2070(2) -0.10161(19) 0.52555(17) 0.0401(6) Uani 1 1 d .
H29A H 0.2297 -0.1733 0.5508 0.060 Uiso 1 1 calc R
H29B H 0.2514 -0.0769 0.4599 0.060 Uiso 1 1 calc R
H29C H 0.1268 -0.0857 0.5280 0.060 Uiso 1 1 calc R
C30 C 0.3531(2) -0.0723(2) 0.58092(19) 0.0437(6) Uani 1 1 d .
H30A H 0.3629 -0.0418 0.6209 0.066 Uiso 1 1 calc R
H30B H 0.3964 -0.0440 0.5155 0.066 Uiso 1 1 calc R
H30C H 0.3801 -0.1437 0.6036 0.066 Uiso 1 1 calc R
C31 C 0.1673(3) -0.10595(19) 0.68874(16) 0.0437(6) Uani 1 1 d .
H31A H 0.0878 -0.1013 0.6943 0.066 Uiso 1 1 calc R
H31B H 0.1730 -0.0747 0.7299 0.066 Uiso 1 1 calc R
H31C H 0.2030 -0.1756 0.7077 0.066 Uiso 1 1 calc R
C32 C 0.2148(2) 0.35274(16) -0.03800(14) 0.0294(5) Uani 1 1 d .
C33 C 0.1245(2) 0.34306(18) -0.06420(15) 0.0324(5) Uani 1 1 d .
C34 C 0.1147(2) 0.39751(18) -0.15638(16) 0.0352(5) Uani 1 1 d .
H34 H 0.0569 0.3886 -0.1749 0.042 Uiso 1 1 calc R
C35 C 0.1840(2) 0.46287(17) -0.22107(15) 0.0336(5) Uani 1 1 d .
C36 C 0.2656(2) 0.47705(18) -0.19197(15) 0.0360(5) Uani 1 1 d .
H36 H 0.3121 0.5242 -0.2351 0.043 Uiso 1 1 calc R
C37 C 0.2826(2) 0.42516(17) -0.10197(15) 0.0330(5) Uani 1 1 d .
C38 C 0.0306(2) 0.2821(2) 0.00496(18) 0.0445(6) Uani 1 1 d .
C41 C -0.0266(3) 0.3171(3) 0.0907(2) 0.0655(9) Uani 1 1 d .
H41A H -0.0531 0.3886 0.0691 0.098 Uiso 1 1 calc R
H41B H 0.0274 0.3016 0.1271 0.098 Uiso 1 1 calc R
H41C H -0.0908 0.2835 0.1306 0.098 Uiso 1 1 calc R
C39 C 0.0745(3) 0.1703(2) 0.0372(3) 0.0623(9) Uani 1 1 d .
H39A H 0.0107 0.1351 0.0723 0.093 Uiso 1 1 calc R
H39B H 0.1235 0.1545 0.0781 0.093 Uiso 1 1 calc R
H39C H 0.1173 0.1500 -0.0183 0.093 Uiso 1 1 calc R
C40 C -0.0624(3) 0.2959(3) -0.0424(2) 0.0731(11) Uani 1 1 d .
H40A H -0.0297 0.2703 -0.0954 0.110 Uiso 1 1 calc R
H40B H -0.0938 0.3663 -0.0656 0.110 Uiso 1 1 calc R
H40C H -0.1223 0.2599 0.0041 0.110 Uiso 1 1 calc R
C42 C 0.1680(3) 0.5260(2) -0.32073(16) 0.0434(6) Uani 1 1 d .
C43 C 0.0906(3) 0.4851(2) -0.3466(2) 0.0577(8) Uani 1 1 d .
H43A H 0.0842 0.5250 -0.4108 0.087 Uiso 1 1 calc R
H43B H 0.0158 0.4878 -0.3018 0.087 Uiso 1 1 calc R
H43C H 0.1228 0.4165 -0.3437 0.087 Uiso 1 1 calc R
C45 C 0.2792(3) 0.5255(3) -0.3951(2) 0.0762(11) Uani 1 1 d .
H45A H 0.3175 0.4572 -0.3882 0.114 Uiso 1 1 calc R
H45B H 0.3263 0.5611 -0.3874 0.114 Uiso 1 1 calc R
H45C H 0.2660 0.5579 -0.4580 0.114 Uiso 1 1 calc R
C44 C 0.1113(4) 0.6302(2) -0.3204(2) 0.0707(11) Uani 1 1 d .
H44A H 0.1615 0.6603 -0.3096 0.106 Uiso 1 1 calc R
H44B H 0.0408 0.6276 -0.2699 0.106 Uiso 1 1 calc R
H44C H 0.0951 0.6698 -0.3815 0.106 Uiso 1 1 calc R
C46 C 0.3745(2) 0.45230(19) -0.07898(17) 0.0394(6) Uani 1 1 d .
C47 C 0.4179(4) 0.5454(2) -0.1547(2) 0.0693(11) Uani 1 1 d .
H47A H 0.3550 0.6011 -0.1602 0.104 Uiso 1 1 calc R
H47B H 0.4519 0.5341 -0.2156 0.104 Uiso 1 1 calc R
H47C H 0.4745 0.5604 -0.1366 0.104 Uiso 1 1 calc R
C49 C 0.4770(3) 0.3697(2) -0.0751(2) 0.0572(8) Uani 1 1 d .
H49A H 0.5356 0.3896 -0.0637 0.086 Uiso 1 1 calc R
H49B H 0.5060 0.3569 -0.1353 0.086 Uiso 1 1 calc R
H49C H 0.4552 0.3097 -0.0237 0.086 Uiso 1 1 calc R
C48 C 0.3284(3) 0.4753(3) 0.0137(2) 0.0649(9) Uani 1 1 d .
H48A H 0.2618 0.5275 0.0104 0.097 Uiso 1 1 calc R
H48B H 0.3863 0.4974 0.0238 0.097 Uiso 1 1 calc R
H48C H 0.3076 0.4157 0.0664 0.097 Uiso 1 1 calc R

loop_
_atom_site_aniso_label
_atom_site_aniso_U_11
_atom_site_aniso_U_22
_atom_site_aniso_U_33
_atom_site_aniso_U_23
_atom_site_aniso_U_13
_atom_site_aniso_U_12
Sn1 0.03262(9) 0.02552(8) 0.02380(7) -0.00642(5) -0.00749(6) -0.00825(6)
P1 0.0247(3) 0.0339(3) 0.0246(2) -0.0126(2) -0.0030(2) -0.0045(2)
P2 0.0426(4) 0.0289(3) 0.0213(2) -0.0058(2) -0.0107(2) -0.0085(3)
Cl1 0.0254(3) 0.0581(4) 0.0366(3) -0.0180(3) -0.0058(2) -0.0036(3)
Cl2 0.0547(4) 0.0455(4) 0.0238(2) -0.0140(2) -0.0032(2) -0.0131(3)
N1 0.0301(10) 0.0372(11) 0.0377(10) -0.0208(9) -0.0100(8) -0.0014(9)
N2 0.0395(12) 0.0350(11) 0.0308(9) -0.0158(8) -0.0115(8) 0.0062(9)
C3 0.0343(13) 0.0337(12) 0.0264(10) -0.0163(9) -0.0069(9) -0.0004(10)
C1 0.0243(11) 0.0300(11) 0.0246(9) -0.0054(8) -0.0033(8) -0.0064(9)
C2 0.0331(12) 0.0343(12) 0.0212(9) -0.0091(8) -0.0056(8) -0.0138(10)
C4 0.0340(14) 0.0505(16) 0.0556(15) -0.0339(13) -0.0175(12) 0.0042(12)
C5 0.0388(14) 0.0460(15) 0.0462(13) -0.0271(12) -0.0183(12) 0.0094(12)
C6 0.0364(16) 0.066(2) 0.097(2) -0.0451(19) -0.0240(16) 0.0031(15)
C7 0.0514(19) 0.057(2) 0.081(2) -0.0233(17) -0.0332(17) 0.0195(16)
C8 0.0318(13) 0.0362(13) 0.0401(12) -0.0171(10) -0.0068(10) -0.0074(10)
C9 0.0536(18) 0.0453(16) 0.0538(15) -0.0245(13) -0.0112(13) -0.0118(13)
C10 0.0461(16) 0.0649(19) 0.0415(14) -0.0242(13) -0.0006(12) -0.0139(14)
C11 0.0431(15) 0.0385(14) 0.0277(11) -0.0054(10) -0.0025(10) 0.0047(12)
C12 0.0579(19) 0.0432(16) 0.0437(14) -0.0096(12) -0.0003(13) -0.0143(14)
C13 0.086(2) 0.062(2) 0.0312(13) -0.0113(13) -0.0146(15) 0.0212(18)
C14 0.0245(11) 0.0327(11) 0.0203(9) -0.0120(8) -0.0031(8) -0.0047(9)
C15 0.0288(11) 0.0307(11) 0.0220(9) -0.0082(8) -0.0065(8) -0.0068(9)
C16 0.0310(12) 0.0273(11) 0.0282(10) -0.0109(8) -0.0061(9) -0.0032(9)
C17 0.0289(12) 0.0317(12) 0.0280(10) -0.0144(9) -0.0045(9) -0.0056(9)
C18 0.0317(12) 0.0331(12) 0.0242(9) -0.0103(9) -0.0001(9) -0.0101(10)
C19 0.0293(11) 0.0276(11) 0.0244(9) -0.0102(8) -0.0062(8) -0.0057(9)
C20 0.0367(13) 0.0298(12) 0.0279(10) -0.0051(9) -0.0038(9) -0.0123(10)
C21 0.0398(15) 0.0464(16) 0.0464(14) -0.0120(12) -0.0051(12) -0.0195(12)
C22 0.0659(19) 0.0416(15) 0.0343(12) 0.0044(11) -0.0171(13) -0.0190(14)
C23 0.064(2) 0.0356(15) 0.0554(16) -0.0172(12) 0.0070(14) -0.0229(14)
C24 0.0280(12) 0.0352(13) 0.0340(11) -0.0137(10) 0.0000(9) -0.0045(10)
C25 0.0355(16) 0.090(3) 0.0590(18) -0.0286(17) -0.0085(13) -0.0112(16)
C26 0.066(2) 0.055(2) 0.115(3) -0.055(2) 0.037(2) -0.0157(18)
C27 0.0487(18) 0.092(3) 0.0310(13) -0.0242(14) 0.0007(12) 0.0128(17)
C28 0.0375(13) 0.0273(11) 0.0277(10) -0.0079(9) -0.0063(9) -0.0046(10)
C29 0.0529(16) 0.0293(12) 0.0374(12) -0.0120(10) -0.0055(11) -0.0132(11)
C30 0.0425(15) 0.0369(14) 0.0456(14) -0.0109(11) -0.0154(12) 0.0023(12)
C31 0.0567(17) 0.0323(13) 0.0305(11) -0.0045(10) -0.0060(11) -0.0065(12)
C32 0.0400(13) 0.0270(11) 0.0231(9) -0.0066(8) -0.0107(9) -0.0083(10)
C33 0.0351(13) 0.0333(12) 0.0291(10) -0.0084(9) -0.0092(9) -0.0084(10)
C34 0.0398(14) 0.0385(13) 0.0320(11) -0.0106(10) -0.0169(10) -0.0059(11)
C35 0.0460(14) 0.0290(12) 0.0260(10) -0.0071(9) -0.0137(10) -0.0049(10)
C36 0.0509(15) 0.0291(12) 0.0280(10) -0.0020(9) -0.0124(10) -0.0151(11)
C37 0.0444(14) 0.0292(12) 0.0303(10) -0.0095(9) -0.0134(10) -0.0102(10)
C38 0.0369(14) 0.0560(17) 0.0392(13) -0.0062(12) -0.0110(11) -0.0186(13)
C41 0.0439(17) 0.087(3) 0.0475(16) -0.0155(16) 0.0070(13) -0.0186(17)
C39 0.063(2) 0.0499(18) 0.077(2) -0.0029(15) -0.0234(17) -0.0332(16)
C40 0.0477(19) 0.104(3) 0.0608(19) 0.0028(18) -0.0198(15) -0.040(2)
C42 0.0628(18) 0.0377(14) 0.0294(11) -0.0035(10) -0.0219(12) -0.0076(13)
C43 0.085(2) 0.0545(18) 0.0457(15) -0.0122(13) -0.0401(16) -0.0082(17)
C45 0.079(2) 0.107(3) 0.0305(14) -0.0010(16) -0.0165(15) -0.027(2)
C44 0.125(3) 0.0358(16) 0.0539(17) -0.0011(13) -0.051(2) -0.0051(18)
C46 0.0556(16) 0.0334(13) 0.0384(12) -0.0053(10) -0.0202(12) -0.0210(12)
C47 0.101(3) 0.0516(19) 0.069(2) 0.0114(15) -0.046(2) -0.0498(19)
C49 0.0547(19) 0.0546(19) 0.0717(19) -0.0141(15) -0.0241(16) -0.0241(15)
C48 0.089(3) 0.069(2) 0.0632(19) -0.0334(17) -0.0267(18) -0.0283(19)

loop_
_atom_type_symbol
_atom_type_description
_atom_type_scat_dispersion_real
_atom_type_scat_dispersion_imag
_atom_type_scat_source
C C 0.0033 0.0016 'International Tables Vol C Tables 4.2.6.8 and 6.1.1.4'
H H 0.0000 0.0000 'International Tables Vol C Tables 4.2.6.8 and 6.1.1.4'
P P 0.1023 0.0942 'International Tables Vol C Tables 4.2.6.8 and 6.1.1.4'
Cl Cl 0.1484 0.1585 'International Tables Vol C Tables 4.2.6.8 and 6.1.1.4'
Sn Sn -0.6537 1.4246 'International Tables Vol C Tables 4.2.6.8 and 6.1.1.4'
N N 0.0061 0.0033 'International Tables Vol C Tables 4.2.6.8 and 6.1.1.4'

loop_
_geom_angle_atom_site_label_1
_geom_angle_atom_site_label_2
_geom_angle_atom_site_label_3
_geom_angle
C1 Sn1 C2 98.24(8)
C1 Sn1 C3 93.48(8)
C2 Sn1 C3 103.19(8)
C1 P1 C14 104.68(10)
C2 P2 C32 108.14(10)
C3 N1 C4 110.9(2)
C3 N1 C8 123.04(19)
C4 N1 C8 126.1(2)
C3 N2 C5 110.1(2)
C3 N2 C11 122.8(2)
C5 N2 C11 127.0(2)
N1 C3 N2 105.5(2)
N1 C3 Sn1 133.33(16)
N2 C3 Sn1 120.62(17)
P1 C1 Cl1 123.21(13)
P1 C1 Sn1 125.70(12)
Cl1 C1 Sn1 110.17(11)
P2 C2 Cl2 124.04(12)
P2 C2 Sn1 122.70(11)
Cl2 C2 Sn1 109.89(11)
C5 C4 N1 106.3(2)
C5 C4 C6 128.2(3)
N1 C4 C6 125.5(3)
C4 C5 N2 107.3(2)
C4 C5 C7 127.2(3)
N2 C5 C7 125.5(3)
N1 C8 C9 111.0(2)
N1 C8 C10 112.0(2)
C9 C8 C10 113.9(2)
N2 C11 C12 111.7(2)
N2 C11 C13 112.6(3)
C12 C11 C13 112.9(2)
C15 C14 C19 118.77(19)
C15 C14 P1 120.62(15)
C19 C14 P1 120.10(17)
C16 C15 C14 118.44(19)
C16 C15 C20 117.6(2)
C14 C15 C20 123.95(19)
C17 C16 C15 123.1(2)
C16 C17 C18 117.0(2)
C16 C17 C24 123.0(2)
C18 C17 C24 120.0(2)
C17 C18 C19 123.4(2)
C18 C19 C14 118.3(2)
C18 C19 C28 117.90(19)
C14 C19 C28 123.79(19)
C21 C20 C23 105.7(2)
C21 C20 C22 109.9(2)
C23 C20 C22 107.4(2)
C21 C20 C15 111.48(19)
C23 C20 C15 111.4(2)
C22 C20 C15 110.7(2)
C26 C24 C27 110.4(3)
C26 C24 C17 112.3(2)
C27 C24 C17 111.4(2)
C26 C24 C25 107.7(3)
C27 C24 C25 107.5(2)
C17 C24 C25 107.2(2)
C29 C28 C30 111.7(2)
C29 C28 C31 105.7(2)
C30 C28 C31 105.95(19)
C29 C28 C19 112.08(18)
C30 C28 C19 109.6(2)
C31 C28 C19 111.67(19)
C37 C32 C33 118.83(18)
C37 C32 P2 121.30(16)
C33 C32 P2 119.84(16)
C34 C33 C32 118.2(2)
C34 C33 C38 117.4(2)
C32 C33 C38 124.25(19)
C35 C34 C33 123.5(2)
C34 C35 C36 117.49(19)
C34 C35 C42 122.6(2)
C36 C35 C42 119.7(2)
C35 C36 C37 123.0(2)
C36 C37 C32 118.6(2)
C36 C37 C46 116.7(2)
C32 C37 C46 124.65(18)
C41 C38 C39 110.3(2)
C41 C38 C40 107.1(3)
C39 C38 C40 104.9(3)
C41 C38 C33 109.7(2)
C39 C38 C33 113.0(2)
C40 C38 C33 111.6(2)
C45 C42 C44 111.7(3)
C45 C42 C43 107.0(3)
C44 C42 C43 107.6(3)
C45 C42 C35 110.9(2)
C44 C42 C35 108.4(2)
C43 C42 C35 111.3(2)
C49 C46 C48 110.7(2)
C49 C46 C47 106.1(3)
C48 C46 C47 105.6(3)
C49 C46 C37 110.6(2)
C48 C46 C37 111.3(2)
C47 C46 C37 112.4(2)

loop_
_geom_bond_atom_site_label_1
_geom_bond_atom_site_label_2
_geom_bond_distance
Sn1 C1 2.230(2)
Sn1 C2 2.239(2)
Sn1 C3 2.316(2)
P1 C1 1.674(2)
P1 C14 1.861(2)
P2 C2 1.672(2)
P2 C32 1.866(2)
Cl1 C1 1.764(2)
Cl2 C2 1.765(2)
N1 C3 1.350(3)
N1 C4 1.399(3)
N1 C8 1.477(3)
N2 C3 1.360(3)
N2 C5 1.395(3)
N2 C11 1.478(3)
C4 C5 1.351(4)
C4 C6 1.494(4)
C5 C7 1.507(4)
C8 C9 1.521(4)
C8 C10 1.521(3)
C11 C12 1.515(4)
C11 C13 1.521(4)
C14 C15 1.422(3)
C14 C19 1.425(3)
C15 C16 1.398(3)
C15 C20 1.559(3)
C16 C17 1.384(3)
C17 C18 1.385(3)
C17 C24 1.535(3)
C18 C19 1.392(3)
C19 C28 1.555(3)
C20 C21 1.532(4)
C20 C23 1.533(4)
C20 C22 1.542(3)
C24 C26 1.517(4)
C24 C27 1.527(3)
C24 C25 1.537(4)
C28 C29 1.536(3)
C28 C30 1.540(4)
C28 C31 1.546(3)
C32 C37 1.424(3)
C32 C33 1.427(3)
C33 C34 1.404(3)
C33 C38 1.556(3)
C34 C35 1.371(3)
C35 C36 1.384(3)
C35 C42 1.548(3)
C36 C37 1.399(3)
C37 C46 1.551(3)
C38 C41 1.530(4)
C38 C39 1.537(4)
C38 C40 1.554(4)
C42 C45 1.507(5)
C42 C44 1.523(4)
C42 C43 1.546(4)
C46 C49 1.525(4)
C46 C48 1.532(4)
C46 C47 1.536(4)
